data_7718974
loop_
_publ_author_name
'Singh, Ishwar'
'Rai, Rohit'
'Kushwaha, Rajesh'
'Dhar, Prodyut'
'Banerjee, Samya'

_publ_section_title
;
 Photoactivated antibacterial activity of Fe(III) complexes <i>via</i>
 singlet oxygen-mediated bacterial membrane lysis.
;
_journal_issue 29
_journal_name_full 'Dalton transactions (Cambridge, England : 2003)'
_journal_page_first 11174
_journal_page_last 11181
_journal_paper_doi 10.1039/d5dt01300c
_journal_volume 54
_journal_year 2025
_chemical_formula_moiety 'C29 H24 Fe N4 O2, Cl O4'
_chemical_formula_sum 'C29 H24 Cl Fe N4 O6'
_chemical_formula_weight 615.82
_chemical_name_common Fe3
_chemical_name_systematic Fe3
_chemical_properties_physical Light-sensitive,Photo-sensitive
_space_group_crystal_system monoclinic
_space_group_IT_number 7
_space_group_name_Hall 'P -2yac'
_space_group_name_H-M_alt 'P 1 n 1'
_atom_sites_solution_hydrogens geom
_atom_sites_solution_primary dual
_audit_creation_date 2025-05-30
_audit_creation_method
;
Olex2 1.3
(compiled 2020.11.12 svn.r5f609507 for OlexSys, GUI svn.r6408)
;
_audit_update_record
;
2025-06-02 deposited with the CCDC.	2025-07-01 downloaded from the CCDC.
;
_cell_angle_alpha 90
_cell_angle_beta 99.432(2)
_cell_angle_gamma 90
_cell_formula_units_Z 2
_cell_length_a 10.6073(2)
_cell_length_b 11.5933(2)
_cell_length_c 11.0071(2)
_cell_measurement_reflns_used 7247
_cell_measurement_temperature 298
_cell_measurement_theta_max 67.9390
_cell_measurement_theta_min 3.8100
_cell_volume 1335.28(4)
_computing_cell_refinement 'CrysAlisPro 1.171.44.105a (Rigaku OD, 2025)'
_computing_data_collection 'CrysAlisPro 1.171.44.105a (Rigaku OD, 2025)'
_computing_data_reduction 'CrysAlisPro 1.171.44.105a (Rigaku OD, 2025)'
_computing_molecular_graphics 'Olex2 1.3 (Dolomanov et al., 2009)'
_computing_publication_material 'Olex2 1.3 (Dolomanov et al., 2009)'
_computing_structure_refinement 'SHELXL 2018/3 (Sheldrick, 2015)'
_computing_structure_solution 'SHELXT 2018/2 (Sheldrick, 2018)'
_diffrn_ambient_temperature 298
_diffrn_detector 'Image Plate'
_diffrn_detector_area_resol_mean 10.0000
_diffrn_detector_type 'Rigaku IP'
_diffrn_measured_fraction_theta_full 0.995
_diffrn_measured_fraction_theta_max 0.991
_diffrn_measurement_details
;
List of Runs (angles in degrees, time in seconds):

  # Type    Start    End  Width  t~exp~   \w     \q     \k     \f   Frames
#--------------------------------------------------------------------------
  1  \w   -118.00 -35.00   0.50    0.50    --  -40.83 172.00-157.00  166
  2  \w    -82.00  -5.00   0.50    0.50    --  -40.83 115.00  60.00  154
  3  \w   -112.00 -43.00   0.50    0.50    --  -40.83-172.00-170.00  138
  4  \w     57.00 118.00   0.50    0.50    --   40.83-172.00-170.00  122
  5  \w    -84.00 -18.00   0.50    2.01    --  -82.50 115.00  60.00  132
  6  \w   -147.00 -79.00   0.50    2.01    --  -82.50-115.00 -29.00  136
  7  \w   -121.00 -35.00   0.50    2.01    --  -82.50 172.00-157.00  172
  8  \w   -121.00 -35.00   0.50    2.01    --  -82.50 172.00-157.00  172
  9  \w     57.00 146.00   0.50    2.01    --   96.04-172.00-170.00  178
 10  \w     32.00 110.00   0.50    2.01    --   96.04-115.00 -29.00  156
 11  \w    101.00 161.00   0.50    2.01    --   96.04 115.00  60.00  120
 12  \w     65.00 149.00   0.50    2.01    --   96.04 172.00-157.00  168
 13  \w    -48.00  26.00   0.50    0.50    --  -40.83  43.00  60.00  148
 14  \w    -28.00  31.00   0.50    0.50    --  -40.83  21.00-180.00  118
 15  \w   -107.00 -24.00   0.50    0.50    --  -40.83 -43.00 -30.00  166
 16  \w   -107.00 -24.00   0.50    0.50    --  -40.83 -43.00 -30.00  166
 17  \w    -35.00  24.00   0.50    0.50    --   40.83 -11.00 -30.00  118
 18  \w     27.00  82.00   0.50    0.50    --   40.83-115.00 -29.00  110
 19  \w     21.00 108.00   0.50    0.50    --   40.83  54.00  60.00  174
 20  \w     21.00 108.00   0.50    0.50    --   40.83  54.00  60.00  174
 21  \w    -27.00  37.00   0.50    0.50    --   40.83 -32.00  30.00  128
 22  \w   -150.00 -66.00   0.50    2.01    --  -82.50 -42.00   0.00  168
 23  \w     81.00 166.00   0.50    2.01    --   96.04  25.00-120.00  170
 24  \w     29.00  57.00   0.50    2.01    --   96.04 -50.00 150.00   56
 25  \w     99.00 160.00   0.50    2.01    --   96.04 117.00-150.00  122
 26  \w     26.00 127.00   0.50    2.01    --   96.04 -87.00 -30.00  202
 27  \w     28.00  68.00   0.50    2.01    --   96.04 -59.00   0.00   80
 28  \w     29.00  57.00   0.50    2.01    --   96.04 -50.00-180.00   56
 29  \w     28.00  83.00   0.50    2.01    --   96.04 -68.00 -30.00  110
 30  \w     29.00  57.00   0.50    2.01    --   96.04 -50.00   0.00   56
 31  \w    105.00 170.00   0.50    2.01    --   96.04  96.00  90.00  130
 32  \w     29.00  57.00   0.50    2.01    --   96.04 -50.00 120.00   56
 33  \w     82.00 164.00   0.50    2.01    --   96.04  33.00 -30.00  164
 34  \w     23.00 106.00   0.50    2.01    --   96.04 -96.00 120.00  166
 35  \w    105.00 170.00   0.50    2.01    --   96.04  96.00   0.00  130
 36  \w    105.00 170.00   0.50    2.01    --   96.04  96.00   0.00  130
 37  \w     29.00  57.00   0.50    2.01    --   96.04 -50.00  30.00   56
 38  \w     28.00  68.00   0.50    2.01    --   96.04 -59.00  30.00   80
 39  \w     29.00  57.00   0.50    2.01    --   96.04 -50.00 -30.00   56
 40  \w     81.00 166.00   0.50    2.01    --   96.04  25.00-120.00  170
 41  \w     29.00  57.00   0.50    2.01    --   96.04 -50.00  90.00   56
 42  \w   -108.00 -17.00   0.50    0.50    --  -40.83 -65.00 150.00  182
;
_diffrn_measurement_device 'four-circle diffractometer'
_diffrn_measurement_device_type 'Rigaku R-AXIS SPIDER IP'
_diffrn_measurement_method '\w scans'
_diffrn_orient_matrix_type 'CrysAlisPro convention (1999,Acta A55,543-557)'
_diffrn_orient_matrix_UB_11 0.0419609000
_diffrn_orient_matrix_UB_12 0.1262229000
_diffrn_orient_matrix_UB_13 -0.0115373000
_diffrn_orient_matrix_UB_21 -0.0740292000
_diffrn_orient_matrix_UB_22 0.0349415000
_diffrn_orient_matrix_UB_23 0.1035931000
_diffrn_orient_matrix_UB_31 0.1201655000
_diffrn_orient_matrix_UB_32 -0.0224395000
_diffrn_orient_matrix_UB_33 0.0962150000
_diffrn_radiation_monochromator graphite
_diffrn_radiation_probe x-ray
_diffrn_radiation_type 'Cu K\a'
_diffrn_radiation_wavelength 1.54184
_diffrn_reflns_av_R_equivalents 0.0379
_diffrn_reflns_av_unetI/netI 0.0348
_diffrn_reflns_Laue_measured_fraction_full 0.995
_diffrn_reflns_Laue_measured_fraction_max 0.991
_diffrn_reflns_limit_h_max 12
_diffrn_reflns_limit_h_min -12
_diffrn_reflns_limit_k_max 13
_diffrn_reflns_limit_k_min -13
_diffrn_reflns_limit_l_max 13
_diffrn_reflns_limit_l_min -12
_diffrn_reflns_number 12851
_diffrn_reflns_point_group_measured_fraction_full 0.713
_diffrn_reflns_point_group_measured_fraction_max 0.709
_diffrn_reflns_theta_full 67.684
_diffrn_reflns_theta_max 68.164
_diffrn_reflns_theta_min 3.813
_diffrn_source 'sealed X-ray tube'
_diffrn_source_target Mo
_diffrn_source_type 'PhotonJet (Cu) X-ray Source'
_exptl_absorpt_coefficient_mu 5.898
_exptl_absorpt_correction_T_max 1.00000
_exptl_absorpt_correction_T_min 0.53529
_exptl_absorpt_correction_type multi-scan
_exptl_absorpt_process_details
;
CrysAlisPro 1.171.44.105a (Rigaku Oxford Diffraction, 2025)
Empirical absorption correction using spherical harmonics,
implemented in SCALE3 ABSPACK scaling algorithm.
;
_exptl_crystal_colour 'metallic dark brown'
_exptl_crystal_colour_lustre metallic
_exptl_crystal_colour_modifier dark
_exptl_crystal_colour_primary brown
_exptl_crystal_density_diffrn 1.532
_exptl_crystal_description block
_exptl_crystal_F_000 634
_exptl_crystal_preparation 'Slow evaporation'
_exptl_crystal_recrystallization_method NA
_exptl_crystal_size_max 0.03
_exptl_crystal_size_mid 0.02
_exptl_crystal_size_min 0.01
_refine_diff_density_max 0.300
_refine_diff_density_min -0.273
_refine_diff_density_rms 0.047
_refine_ls_abs_structure_details
;
 Classical Flack method preferred over Parsons because s.u. lower.
;
_refine_ls_abs_structure_Flack -0.014(6)
_refine_ls_extinction_method none
_refine_ls_goodness_of_fit_ref 1.056
_refine_ls_hydrogen_treatment constr
_refine_ls_matrix_type full
_refine_ls_number_parameters 370
_refine_ls_number_reflns 3455
_refine_ls_number_restraints 2
_refine_ls_restrained_S_all 1.056
_refine_ls_R_factor_all 0.0458
_refine_ls_R_factor_gt 0.0407
_refine_ls_shift/su_max 0.000
_refine_ls_shift/su_mean 0.000
_refine_ls_structure_factor_coef Fsqd
_refine_ls_weighting_details 'w=1/[\s^2^(Fo^2^)+(0.0759P)^2^+0.1465P] where P=(Fo^2^+2Fc^2^)/3'
_refine_ls_weighting_scheme calc
_refine_ls_wR_factor_gt 0.1088
_refine_ls_wR_factor_ref 0.1138
_reflns_Friedel_coverage 0.427
_reflns_Friedel_fraction_full 0.429
_reflns_Friedel_fraction_max 0.426
_reflns_number_gt 3152
_reflns_number_total 3455
_reflns_threshold_expression 'I > 2\s(I)'
_cod_data_source_file d5dt01300c2.cif
_cod_data_source_block Fe3
_cod_depositor_comments 'Adding full bibliography for 7718974.cif.'
_cod_database_code 7718974
_shelx_shelxl_version_number 2018/3
_chemical_oxdiff_formula 'Fe O N C H Cl'
_shelx_space_group_comment
;
The symmetry employed for this shelxl refinement is uniquely defined
by the following loop, which should always be used as a source of
symmetry information in preference to the above space-group names.
They are only intended as comments.
;
_shelx_estimated_absorpt_t_max 0.943
_shelx_estimated_absorpt_t_min 0.843
_diffrn_oxdiff_digest_od_ed
;

;
_reflns_odcompleteness_completeness 99.76
_reflns_odcompleteness_iscentric 1
_reflns_odcompleteness_theta 66.97
_olex2_refinement_description
;
1. Fixed Uiso
 At 1.2 times of:
  All C(H) groups, All C(H,H) groups, All N(H) groups
2.a Ternary CH refined with riding coordinates:
 N005(H005)
2.b Secondary CH2 refined with riding coordinates:
 C00L(H00A,H00B), C00P(H00C,H00D)
2.c Aromatic/amide H refined with riding coordinates:
 C00E(H00E), C00F(H00F), C00K(H00K), C00M(H00M), C00N(H00N), C00O(H00O),
 C00R(H00R), C00S(H00S), C00T(H00T), C00U(H00U), C00V(H00V), C00W(H00W),
 C00Y(H00Y), C00Z(H00Z), C011(H011), C012(H012), C013(H013), C014(H014),
 C015(H015)
;
_olex2_exptl_crystal_mounting_method NA
_olex2_submission_original_sample_id Fe3
_olex2_submission_special_instructions 'No special instructions were received'
_oxdiff_exptl_absorpt_empirical_details
;
Empirical correction (ABSPACK) includes:
- Absorption correction using spherical harmonics
- Frame scaling
;
_oxdiff_exptl_absorpt_empirical_full_max 1.534
_oxdiff_exptl_absorpt_empirical_full_min 0.647

loop_
_space_group_symop_operation_xyz
'x, y, z'
'x+1/2, -y, z+1/2'

loop_
_atom_site_label
_atom_site_type_symbol
_atom_site_fract_x
_atom_site_fract_y
_atom_site_fract_z
_atom_site_U_iso_or_equiv
_atom_site_adp_type
_atom_site_occupancy
_atom_site_site_symmetry_order
_atom_site_calc_flag
_atom_site_refinement_flags_posn
_atom_site_refinement_flags_adp
_atom_site_refinement_flags_occupancy
_atom_site_disorder_assembly
_atom_site_disorder_group
Fe01 Fe 0.65517(7) 0.64957(6) 0.47783(7) 0.0460(2) Uani 1 1 d . . . . .
Cl02 Cl 0.66198(14) 0.78634(10) -0.03791(13) 0.0557(3) Uani 1 1 d . . . . .
O003 O 0.5016(4) 0.7367(4) 0.4773(4) 0.0595(10) Uani 1 1 d . . . . .
O004 O 0.7882(4) 0.5470(4) 0.4433(4) 0.0580(10) Uani 1 1 d . . . . .
N005 N 0.7481(4) 0.7071(4) 0.6543(4) 0.0467(10) Uani 1 1 d . . . . .
H005 H 0.684348 0.751103 0.690213 0.056 Uiso 1 1 calc R U . . .
O006 O 0.5933(4) 0.7986(4) -0.1611(4) 0.0653(11) Uani 1 1 d . . . . .
N007 N 0.5723(4) 0.5977(4) 0.3010(4) 0.0441(9) Uani 1 1 d . . . . .
N008 N 0.7566(5) 0.7973(4) 0.4339(4) 0.0550(11) Uani 1 1 d . . . . .
N009 N 0.5973(5) 0.5266(4) 0.6015(4) 0.0519(11) Uani 1 1 d . . . . .
C00A C 0.6461(5) 0.5086(4) 0.2585(5) 0.0454(12) Uani 1 1 d . . . . .
O00B O 0.7923(5) 0.8106(6) -0.0411(7) 0.104(2) Uani 1 1 d . . . . .
C00C C 0.3987(5) 0.7373(4) 0.2668(5) 0.0460(11) Uani 1 1 d . . . . .
C00D C 0.4152(6) 0.7778(5) 0.3890(5) 0.0529(13) Uani 1 1 d . . . . .
C00E C 0.4779(6) 0.6476(4) 0.2319(5) 0.0462(11) Uani 1 1 d . . . . .
H00E H 0.459448 0.622557 0.150671 0.055 Uiso 1 1 calc R U . . .
C00F C 0.6140(6) 0.4446(4) 0.1507(5) 0.0504(13) Uani 1 1 d . . . . .
H00F H 0.538596 0.460074 0.097219 0.060 Uiso 1 1 calc R U . . .
C00G C 0.8365(6) 0.8469(5) 0.5253(5) 0.0517(12) Uani 1 1 d . . . . .
C00H C 0.7607(5) 0.4861(5) 0.3391(5) 0.0475(12) Uani 1 1 d . . . . .
O00I O 0.6519(8) 0.6721(4) 0.0028(6) 0.0999(19) Uani 1 1 d . . . . .
C00J C 0.6705(6) 0.5226(5) 0.7136(5) 0.0484(12) Uani 1 1 d . . . . .
C00K C 0.6944(7) 0.3583(5) 0.1237(6) 0.0586(15) Uani 1 1 d . . . . .
H00K H 0.671776 0.313557 0.053403 0.070 Uiso 1 1 calc R U . . .
C00L C 0.7805(6) 0.6059(5) 0.7341(5) 0.0523(13) Uani 1 1 d . . . . .
H00A H 0.797066 0.629618 0.819711 0.063 Uiso 1 1 calc R U . . .
H00B H 0.856875 0.569108 0.714620 0.063 Uiso 1 1 calc R U . . .
C00M C 0.5468(8) 0.3689(6) 0.7751(8) 0.0702(19) Uani 1 1 d . . . . .
H00M H 0.529784 0.315328 0.833209 0.084 Uiso 1 1 calc R U . . .
C00N C 0.4736(7) 0.3725(6) 0.6608(8) 0.0704(19) Uani 1 1 d . . . . .
H00N H 0.406199 0.321034 0.640282 0.084 Uiso 1 1 calc R U . . .
C00O C 0.6453(6) 0.4452(5) 0.8023(6) 0.0588(14) Uani 1 1 d . . . . .
H00O H 0.695211 0.445160 0.880116 0.071 Uiso 1 1 calc R U . . .
C00P C 0.8554(6) 0.7862(5) 0.6484(6) 0.0591(14) Uani 1 1 d . . . . .
H00C H 0.934888 0.743138 0.659491 0.071 Uiso 1 1 calc R U . . .
H00D H 0.860554 0.842639 0.714101 0.071 Uiso 1 1 calc R U . . .
C00Q C 0.2979(6) 0.7871(4) 0.1770(6) 0.0515(13) Uani 1 1 d . . . . .
C00R C 0.8432(6) 0.4008(5) 0.3082(6) 0.0569(14) Uani 1 1 d . . . . .
H00R H 0.920412 0.386289 0.359230 0.068 Uiso 1 1 calc R U . . .
C00S C 0.3356(7) 0.8671(5) 0.4215(6) 0.0617(15) Uani 1 1 d . . . . .
H00S H 0.346937 0.893420 0.502362 0.074 Uiso 1 1 calc R U . . .
C00T C 0.2691(6) 0.7506(6) 0.0534(6) 0.0653(16) Uani 1 1 d . . . . .
H00T H 0.316954 0.691307 0.026734 0.078 Uiso 1 1 calc R U . . .
C00U C 0.9026(7) 0.9460(6) 0.5069(6) 0.0729(18) Uani 1 1 d . . . . .
H00U H 0.957455 0.980050 0.571589 0.087 Uiso 1 1 calc R U . . .
C00V C 0.7388(8) 0.8446(6) 0.3218(6) 0.0707(18) Uani 1 1 d . . . . .
H00V H 0.681777 0.810469 0.258900 0.085 Uiso 1 1 calc R U . . .
C00W C 0.4998(7) 0.4526(6) 0.5763(7) 0.0685(16) Uani 1 1 d . . . . .
H00W H 0.448320 0.455325 0.499409 0.082 Uiso 1 1 calc R U . . .
O00X O 0.6128(9) 0.8640(7) 0.0385(5) 0.131(3) Uani 1 1 d . . . . .
C00Y C 0.2443(7) 0.9142(5) 0.3375(7) 0.0702(18) Uani 1 1 d . . . . .
H00Y H 0.193902 0.972924 0.361396 0.084 Uiso 1 1 calc R U . . .
C00Z C 0.8087(7) 0.3383(5) 0.2010(6) 0.0587(16) Uani 1 1 d . . . . .
H00Z H 0.863608 0.281651 0.180480 0.070 Uiso 1 1 calc R U . . .
C010 C 0.2223(6) 0.8767(5) 0.2128(7) 0.0596(15) Uani 1 1 d . . . . .
C011 C 0.8857(8) 0.9937(7) 0.3908(7) 0.084(2) Uani 1 1 d . . . . .
H011 H 0.930202 1.059947 0.375884 0.101 Uiso 1 1 calc R U . . .
C012 C 0.1235(7) 0.9260(6) 0.1257(8) 0.0765(19) Uani 1 1 d . . . . .
H012 H 0.073969 0.985003 0.150442 0.092 Uiso 1 1 calc R U . . .
C013 C 0.1730(8) 0.7995(6) -0.0288(8) 0.081(2) Uani 1 1 d . . . . .
H013 H 0.156336 0.772831 -0.109528 0.097 Uiso 1 1 calc R U . . .
C014 C 0.0998(7) 0.8895(7) 0.0081(8) 0.079(2) Uani 1 1 d . . . . .
H014 H 0.035480 0.923622 -0.047949 0.095 Uiso 1 1 calc R U . . .
C015 C 0.8031(8) 0.9430(7) 0.2973(7) 0.086(2) Uani 1 1 d . . . . .
H015 H 0.790550 0.974532 0.218489 0.103 Uiso 1 1 calc R U . . .

loop_
_atom_site_aniso_label
_atom_site_aniso_U_11
_atom_site_aniso_U_22
_atom_site_aniso_U_33
_atom_site_aniso_U_23
_atom_site_aniso_U_13
_atom_site_aniso_U_12
Fe01 0.0517(4) 0.0467(4) 0.0393(4) -0.0029(4) 0.0066(3) -0.0024(4)
Cl02 0.0576(7) 0.0517(6) 0.0564(8) 0.0030(6) 0.0048(6) 0.0044(7)
O003 0.068(3) 0.064(2) 0.049(2) -0.0036(19) 0.0180(19) 0.011(2)
O004 0.054(2) 0.066(2) 0.055(2) -0.0062(19) 0.0084(19) 0.0038(19)
N005 0.049(2) 0.047(2) 0.043(2) -0.0018(19) 0.0053(19) -0.0017(19)
O006 0.067(3) 0.075(3) 0.053(2) -0.002(2) 0.009(2) 0.011(2)
N007 0.046(2) 0.043(2) 0.044(2) 0.0012(18) 0.011(2) 0.0015(19)
N008 0.068(3) 0.053(2) 0.045(2) 0.000(2) 0.013(2) -0.012(2)
N009 0.056(3) 0.048(2) 0.051(2) -0.004(2) 0.009(2) -0.001(2)
C00A 0.054(3) 0.039(2) 0.047(3) 0.009(2) 0.017(2) 0.007(2)
O00B 0.061(3) 0.111(4) 0.133(5) 0.038(4) -0.005(3) -0.020(3)
C00C 0.050(3) 0.037(2) 0.053(3) -0.001(2) 0.013(2) -0.001(2)
C00D 0.058(3) 0.043(3) 0.061(3) 0.002(2) 0.021(3) 0.000(2)
C00E 0.054(3) 0.039(2) 0.046(3) 0.004(2) 0.012(2) -0.001(2)
C00F 0.061(3) 0.046(3) 0.046(3) 0.005(2) 0.014(2) 0.010(3)
C00G 0.050(3) 0.051(3) 0.055(3) -0.005(2) 0.014(2) -0.008(2)
C00H 0.051(3) 0.047(3) 0.046(3) 0.005(2) 0.013(2) 0.000(2)
O00I 0.122(5) 0.068(3) 0.109(5) 0.037(3) 0.016(4) -0.009(3)
C00J 0.051(3) 0.045(3) 0.050(3) -0.001(2) 0.011(2) 0.005(2)
C00K 0.076(4) 0.053(3) 0.051(3) 0.004(3) 0.021(3) 0.012(3)
C00L 0.055(3) 0.051(3) 0.049(3) 0.003(2) 0.000(3) 0.004(3)
C00M 0.076(5) 0.059(4) 0.077(5) 0.006(3) 0.018(4) -0.006(3)
C00N 0.071(4) 0.057(4) 0.086(5) -0.007(3) 0.024(4) -0.017(3)
C00O 0.060(4) 0.056(3) 0.061(3) 0.008(3) 0.011(3) 0.002(3)
C00P 0.058(3) 0.059(3) 0.058(3) -0.003(3) 0.003(3) -0.014(3)
C00Q 0.046(3) 0.042(3) 0.067(4) 0.000(2) 0.012(3) 0.003(2)
C00R 0.053(3) 0.058(3) 0.061(4) 0.012(3) 0.015(3) 0.011(3)
C00S 0.072(4) 0.051(3) 0.066(4) -0.013(3) 0.024(3) 0.007(3)
C00T 0.066(4) 0.061(3) 0.066(4) -0.004(3) 0.003(3) 0.016(3)
C00U 0.081(5) 0.067(4) 0.070(4) 0.001(3) 0.009(4) -0.031(3)
C00V 0.079(5) 0.079(4) 0.053(3) 0.004(3) 0.007(3) -0.027(4)
C00W 0.070(4) 0.068(4) 0.063(4) -0.010(3) 0.000(3) -0.012(3)
O00X 0.169(7) 0.151(5) 0.063(3) -0.031(4) -0.014(4) 0.093(5)
C00Y 0.072(4) 0.048(3) 0.096(5) -0.013(3) 0.028(4) 0.013(3)
C00Z 0.069(4) 0.053(3) 0.060(4) 0.007(3) 0.029(3) 0.014(3)
C010 0.053(3) 0.043(3) 0.084(4) 0.002(3) 0.016(3) 0.006(3)
C011 0.096(6) 0.076(4) 0.080(5) 0.012(4) 0.013(4) -0.037(4)
C012 0.066(4) 0.066(4) 0.099(6) 0.004(4) 0.020(4) 0.020(3)
C013 0.077(5) 0.083(4) 0.076(4) -0.004(4) -0.008(4) 0.020(4)
C014 0.067(4) 0.074(4) 0.093(6) 0.010(4) 0.003(4) 0.019(4)
C015 0.096(6) 0.090(5) 0.070(4) 0.015(4) 0.011(4) -0.038(4)

loop_
_atom_type_symbol
_atom_type_description
_atom_type_scat_dispersion_real
_atom_type_scat_dispersion_imag
_atom_type_scat_source
C C 0.0181 0.0091 'International Tables Vol C Tables 4.2.6.8 and 6.1.1.4'
H H 0.0000 0.0000 'International Tables Vol C Tables 4.2.6.8 and 6.1.1.4'
Cl Cl 0.3639 0.7018 'International Tables Vol C Tables 4.2.6.8 and 6.1.1.4'
Fe Fe -1.1336 3.1974 'International Tables Vol C Tables 4.2.6.8 and 6.1.1.4'
N N 0.0311 0.0180 'International Tables Vol C Tables 4.2.6.8 and 6.1.1.4'
O O 0.0492 0.0322 'International Tables Vol C Tables 4.2.6.8 and 6.1.1.4'

loop_
_geom_angle_atom_site_label_1
_geom_angle_atom_site_label_2
_geom_angle_atom_site_label_3
_geom_angle
_geom_angle_site_symmetry_1
_geom_angle_site_symmetry_3
_geom_angle_publ_flag
O003 Fe01 O004 166.63(17) . . ?
O003 Fe01 N005 95.92(18) . . ?
O003 Fe01 N007 85.49(17) . . ?
O003 Fe01 N008 92.1(2) . . ?
O003 Fe01 N009 91.20(18) . . ?
O004 Fe01 N005 97.38(17) . . ?
O004 Fe01 N007 81.30(17) . . ?
O004 Fe01 N008 92.17(19) . . ?
O004 Fe01 N009 90.59(18) . . ?
N007 Fe01 N005 176.86(17) . . ?
N007 Fe01 N008 99.90(17) . . ?
N007 Fe01 N009 106.34(18) . . ?
N008 Fe01 N005 77.26(18) . . ?
N008 Fe01 N009 153.73(18) . . ?
N009 Fe01 N005 76.47(18) . . ?
O00B Cl02 O006 107.6(3) . . ?
O00I Cl02 O006 109.9(4) . . ?
O00I Cl02 O00B 108.7(4) . . ?
O00X Cl02 O006 108.9(3) . . ?
O00X Cl02 O00B 110.5(5) . . ?
O00X Cl02 O00I 111.2(5) . . ?
C00D O003 Fe01 133.2(3) . . ?
C00H O004 Fe01 115.5(3) . . ?
Fe01 N005 H005 106.5 . . ?
C00L N005 Fe01 108.7(3) . . ?
C00L N005 H005 106.5 . . ?
C00P N005 Fe01 113.6(3) . . ?
C00P N005 H005 106.5 . . ?
C00P N005 C00L 114.6(5) . . ?
C00A N007 Fe01 110.2(3) . . ?
C00E N007 Fe01 126.0(4) . . ?
C00E N007 C00A 123.2(5) . . ?
C00G N008 Fe01 117.3(4) . . ?
C00G N008 C00V 119.7(5) . . ?
C00V N008 Fe01 122.9(4) . . ?
C00J N009 Fe01 115.2(4) . . ?
C00W N009 Fe01 126.2(4) . . ?
C00W N009 C00J 118.5(5) . . ?
C00F C00A N007 126.6(5) . . ?
C00F C00A C00H 120.2(5) . . ?
C00H C00A N007 113.1(5) . . ?
C00D C00C C00E 120.9(5) . . ?
C00D C00C C00Q 118.7(5) . . ?
C00E C00C C00Q 120.4(5) . . ?
O003 C00D C00C 123.3(5) . . ?
O003 C00D C00S 116.8(5) . . ?
C00C C00D C00S 119.9(6) . . ?
N007 C00E C00C 126.9(5) . . ?
N007 C00E H00E 116.5 . . ?
C00C C00E H00E 116.5 . . ?
C00A C00F H00F 120.1 . . ?
C00K C00F C00A 119.8(6) . . ?
C00K C00F H00F 120.1 . . ?
N008 C00G C00P 116.7(5) . . ?
N008 C00G C00U 121.6(6) . . ?
C00U C00G C00P 121.6(6) . . ?
O004 C00H C00A 119.2(5) . . ?
O004 C00H C00R 121.7(5) . . ?
C00R C00H C00A 119.2(5) . . ?
N009 C00J C00L 115.6(5) . . ?
N009 C00J C00O 121.3(6) . . ?
C00O C00J C00L 123.1(6) . . ?
C00F C00K H00K 120.0 . . ?
C00F C00K C00Z 120.0(6) . . ?
C00Z C00K H00K 120.0 . . ?
N005 C00L C00J 108.9(5) . . ?
N005 C00L H00A 109.9 . . ?
N005 C00L H00B 109.9 . . ?
C00J C00L H00A 109.9 . . ?
C00J C00L H00B 109.9 . . ?
H00A C00L H00B 108.3 . . ?
C00N C00M H00M 120.6 . . ?
C00O C00M H00M 120.6 . . ?
C00O C00M C00N 118.8(7) . . ?
C00M C00N H00N 120.1 . . ?
C00M C00N C00W 119.7(7) . . ?
C00W C00N H00N 120.1 . . ?
C00J C00O H00O 120.2 . . ?
C00M C00O C00J 119.7(7) . . ?
C00M C00O H00O 120.2 . . ?
N005 C00P C00G 109.9(5) . . ?
N005 C00P H00C 109.7 . . ?
N005 C00P H00D 109.7 . . ?
C00G C00P H00C 109.7 . . ?
C00G C00P H00D 109.7 . . ?
H00C C00P H00D 108.2 . . ?
C00T C00Q C00C 123.9(5) . . ?
C010 C00Q C00C 119.5(6) . . ?
C010 C00Q C00T 116.6(6) . . ?
C00H C00R H00R 120.3 . . ?
C00Z C00R C00H 119.4(6) . . ?
C00Z C00R H00R 120.3 . . ?
C00D C00S H00S 119.5 . . ?
C00Y C00S C00D 121.1(6) . . ?
C00Y C00S H00S 119.5 . . ?
C00Q C00T H00T 118.9 . . ?
C013 C00T C00Q 122.2(6) . . ?
C013 C00T H00T 118.9 . . ?
C00G C00U H00U 120.7 . . ?
C011 C00U C00G 118.6(6) . . ?
C011 C00U H00U 120.7 . . ?
N008 C00V H00V 119.3 . . ?
N008 C00V C015 121.4(7) . . ?
C015 C00V H00V 119.3 . . ?
N009 C00W C00N 121.9(7) . . ?
N009 C00W H00W 119.0 . . ?
C00N C00W H00W 119.0 . . ?
C00S C00Y H00Y 119.1 . . ?
C00S C00Y C010 121.8(5) . . ?
C010 C00Y H00Y 119.1 . . ?
C00K C00Z H00Z 119.3 . . ?
C00R C00Z C00K 121.4(5) . . ?
C00R C00Z H00Z 119.3 . . ?
C00Q C010 C00Y 119.0(6) . . ?
C00Q C010 C012 120.0(7) . . ?
C012 C010 C00Y 121.0(6) . . ?
C00U C011 H011 120.2 . . ?
C015 C011 C00U 119.7(6) . . ?
C015 C011 H011 120.2 . . ?
C010 C012 H012 119.2 . . ?
C014 C012 C010 121.6(6) . . ?
C014 C012 H012 119.2 . . ?
C00T C013 H013 119.8 . . ?
C00T C013 C014 120.3(7) . . ?
C014 C013 H013 119.8 . . ?
C012 C014 C013 119.3(7) . . ?
C012 C014 H014 120.4 . . ?
C013 C014 H014 120.4 . . ?
C00V C015 H015 120.5 . . ?
C011 C015 C00V 118.9(7) . . ?
C011 C015 H015 120.5 . . ?

loop_
_geom_bond_atom_site_label_1
_geom_bond_atom_site_label_2
_geom_bond_distance
_geom_bond_site_symmetry_2
_geom_bond_publ_flag
Fe01 O003 1.916(4) . ?
Fe01 O004 1.930(4) . ?
Fe01 N005 2.136(4) . ?
Fe01 N007 2.088(5) . ?
Fe01 N008 2.121(5) . ?
Fe01 N009 2.130(5) . ?
Cl02 O006 1.437(5) . ?
Cl02 O00B 1.416(6) . ?
Cl02 O00I 1.408(5) . ?
Cl02 O00X 1.391(6) . ?
O003 C00D 1.311(7) . ?
O004 C00H 1.338(7) . ?
N005 H005 0.9800 . ?
N005 C00L 1.472(7) . ?
N005 C00P 1.471(7) . ?
N007 C00A 1.421(7) . ?
N007 C00E 1.292(7) . ?
N008 C00G 1.335(8) . ?
N008 C00V 1.335(8) . ?
N009 C00J 1.347(8) . ?
N009 C00W 1.337(8) . ?
C00A C00F 1.393(8) . ?
C00A C00H 1.407(8) . ?
C00C C00D 1.408(8) . ?
C00C C00E 1.428(7) . ?
C00C C00Q 1.452(8) . ?
C00D C00S 1.418(8) . ?
C00E H00E 0.9300 . ?
C00F H00F 0.9300 . ?
C00F C00K 1.379(8) . ?
C00G C00P 1.511(8) . ?
C00G C00U 1.378(8) . ?
C00H C00R 1.399(8) . ?
C00J C00L 1.503(9) . ?
C00J C00O 1.384(8) . ?
C00K H00K 0.9300 . ?
C00K C00Z 1.382(10) . ?
C00L H00A 0.9700 . ?
C00L H00B 0.9700 . ?
C00M H00M 0.9300 . ?
C00M C00N 1.366(11) . ?
C00M C00O 1.364(10) . ?
C00N H00N 0.9300 . ?
C00N C00W 1.374(10) . ?
C00O H00O 0.9300 . ?
C00P H00C 0.9700 . ?
C00P H00D 0.9700 . ?
C00Q C00T 1.410(9) . ?
C00Q C010 1.407(8) . ?
C00R H00R 0.9300 . ?
C00R C00Z 1.381(9) . ?
C00S H00S 0.9300 . ?
C00S C00Y 1.341(10) . ?
C00T H00T 0.9300 . ?
C00T C013 1.370(10) . ?
C00U H00U 0.9300 . ?
C00U C011 1.377(10) . ?
C00V H00V 0.9300 . ?
C00V C015 1.378(9) . ?
C00W H00W 0.9300 . ?
C00Y H00Y 0.9300 . ?
C00Y C010 1.422(10) . ?
C00Z H00Z 0.9300 . ?
C010 C012 1.420(10) . ?
C011 H011 0.9300 . ?
C011 C015 1.370(10) . ?
C012 H012 0.9300 . ?
C012 C014 1.345(11) . ?
C013 H013 0.9300 . ?
C013 C014 1.400(10) . ?
C014 H014 0.9300 . ?
C015 H015 0.9300 . ?

loop_
_geom_torsion_atom_site_label_1
_geom_torsion_atom_site_label_2
_geom_torsion_atom_site_label_3
_geom_torsion_atom_site_label_4
_geom_torsion
_geom_torsion_site_symmetry_1
_geom_torsion_site_symmetry_2
_geom_torsion_site_symmetry_3
_geom_torsion_site_symmetry_4
_geom_torsion_publ_flag
Fe01 O003 C00D C00C 18.9(8) . . . . ?
Fe01 O003 C00D C00S -161.3(4) . . . . ?
Fe01 O004 C00H C00A 6.2(6) . . . . ?
Fe01 O004 C00H C00R -174.0(4) . . . . ?
Fe01 N005 C00L C00J -41.4(5) . . . . ?
Fe01 N005 C00P C00G 25.3(6) . . . . ?
Fe01 N007 C00A C00F 172.9(4) . . . . ?
Fe01 N007 C00A C00H -5.8(5) . . . . ?
Fe01 N007 C00E C00C -9.8(8) . . . . ?
Fe01 N008 C00G C00P 5.4(7) . . . . ?
Fe01 N008 C00G C00U -177.2(5) . . . . ?
Fe01 N008 C00V C015 177.7(6) . . . . ?
Fe01 N009 C00J C00L 0.5(6) . . . . ?
Fe01 N009 C00J C00O -178.8(4) . . . . ?
Fe01 N009 C00W C00N 176.9(5) . . . . ?
O003 C00D C00S C00Y -179.8(6) . . . . ?
O004 C00H C00R C00Z 178.4(5) . . . . ?
N007 C00A C00F C00K -178.1(5) . . . . ?
N007 C00A C00H O004 0.2(7) . . . . ?
N007 C00A C00H C00R -179.6(5) . . . . ?
N008 C00G C00P N005 -20.2(7) . . . . ?
N008 C00G C00U C011 -0.5(11) . . . . ?
N008 C00V C015 C011 -0.8(13) . . . . ?
N009 C00J C00L N005 27.5(7) . . . . ?
N009 C00J C00O C00M 2.0(9) . . . . ?
C00A N007 C00E C00C 179.9(5) . . . . ?
C00A C00F C00K C00Z -2.4(8) . . . . ?
C00A C00H C00R C00Z -1.8(8) . . . . ?
C00C C00D C00S C00Y 0.0(9) . . . . ?
C00C C00Q C00T C013 179.9(7) . . . . ?
C00C C00Q C010 C00Y -1.8(8) . . . . ?
C00C C00Q C010 C012 180.0(6) . . . . ?
C00D C00C C00E N007 -2.8(8) . . . . ?
C00D C00C C00Q C00T -177.5(6) . . . . ?
C00D C00C C00Q C010 2.1(8) . . . . ?
C00D C00S C00Y C010 0.4(10) . . . . ?
C00E N007 C00A C00F -15.4(8) . . . . ?
C00E N007 C00A C00H 165.9(5) . . . . ?
C00E C00C C00D O003 -0.4(8) . . . . ?
C00E C00C C00D C00S 179.9(5) . . . . ?
C00E C00C C00Q C00T 1.4(8) . . . . ?
C00E C00C C00Q C010 -178.9(5) . . . . ?
C00F C00A C00H O004 -178.6(5) . . . . ?
C00F C00A C00H C00R 1.6(8) . . . . ?
C00F C00K C00Z C00R 2.2(9) . . . . ?
C00G N008 C00V C015 1.2(11) . . . . ?
C00G C00U C011 C015 0.9(13) . . . . ?
C00H C00A C00F C00K 0.5(8) . . . . ?
C00H C00R C00Z C00K 0.0(9) . . . . ?
C00J N009 C00W C00N -0.6(10) . . . . ?
C00L N005 C00P C00G 151.1(5) . . . . ?
C00L C00J C00O C00M -177.2(6) . . . . ?
C00M C00N C00W N009 1.3(11) . . . . ?
C00N C00M C00O C00J -1.3(10) . . . . ?
C00O C00J C00L N005 -153.2(5) . . . . ?
C00O C00M C00N C00W -0.3(11) . . . . ?
C00P N005 C00L C00J -169.7(4) . . . . ?
C00P C00G C00U C011 176.7(7) . . . . ?
C00Q C00C C00D O003 178.5(5) . . . . ?
C00Q C00C C00D C00S -1.2(8) . . . . ?
C00Q C00C C00E N007 178.3(5) . . . . ?
C00Q C00T C013 C014 0.5(12) . . . . ?
C00Q C010 C012 C014 -0.2(11) . . . . ?
C00S C00Y C010 C00Q 0.5(10) . . . . ?
C00S C00Y C010 C012 178.8(7) . . . . ?
C00T C00Q C010 C00Y 177.9(6) . . . . ?
C00T C00Q C010 C012 -0.4(9) . . . . ?
C00T C013 C014 C012 -1.1(13) . . . . ?
C00U C00G C00P N005 162.4(6) . . . . ?
C00U C011 C015 C00V -0.3(13) . . . . ?
C00V N008 C00G C00P -177.9(6) . . . . ?
C00V N008 C00G C00U -0.5(10) . . . . ?
C00W N009 C00J C00L 178.3(5) . . . . ?
C00W N009 C00J C00O -1.0(8) . . . . ?
C00Y C010 C012 C014 -178.4(7) . . . . ?
C010 C00Q C00T C013 0.3(10) . . . . ?
C010 C012 C014 C013 1.0(12) . . . . ?
